data_2225668
loop_
_publ_author_name
'Gowda, B. Thimme'
'Foro, Sabine'
'Suchetan, P. A.'
'Fuess, Hartmut'

_publ_section_title
;
 <i>N</i>-Benzoyl-2-chlorobenzenesulfonamide
;
_journal_coeditor_code NG2736
_journal_issue 4
_journal_name_full 'Acta Crystallographica Section E'
_journal_page_first o794
_journal_paper_doi 10.1107/S1600536810008731
_journal_volume 66
_journal_year 2010
_chemical_formula_iupac 'C13 H10 Cl N O3 S'
_chemical_formula_moiety 'C13 H10 Cl N O3 S'
_chemical_formula_sum 'C13 H10 Cl N O3 S'
_chemical_formula_weight 295.73
_chemical_name_systematic
;
<i>N</i>-Benzoyl-2-chlorobenzenesulfonamide
;
_space_group_IT_number 2
_symmetry_cell_setting triclinic
_symmetry_space_group_name_Hall '-P 1'
_symmetry_space_group_name_H-M 'P -1'
_atom_sites_solution_hydrogens geom
_atom_sites_solution_primary direct
_atom_sites_solution_secondary difmap
_audit_creation_method SHELXL-97
_cell_angle_alpha 74.841(9)
_cell_angle_beta 65.790(8)
_cell_angle_gamma 78.077(9)
_cell_formula_units_Z 2
_cell_length_a 8.1087(8)
_cell_length_b 9.3057(9)
_cell_length_c 9.6592(9)
_cell_measurement_reflns_used 25
_cell_measurement_temperature 299(2)
_cell_measurement_theta_max 18.32
_cell_measurement_theta_min 4.95
_cell_volume 637.52(12)
_computing_cell_refinement 'CAD-4-PC (Enraf--Nonius, 1996)'
_computing_data_collection 'CAD-4-PC (Enraf--Nonius, 1996)'
_computing_data_reduction 'REDU4 (Stoe & Cie, 1987)'
_computing_molecular_graphics 'PLATON (Spek, 2009)'
_computing_publication_material 'SHELXL97 (Sheldrick, 2008'
_computing_structure_refinement 'SHELXL97 (Sheldrick, 2008)'
_computing_structure_solution 'SHELXS97 (Sheldrick, 2008)'
_diffrn_ambient_temperature 299(2)
_diffrn_measured_fraction_theta_full 0.972
_diffrn_measured_fraction_theta_max 0.972
_diffrn_measurement_device_type 'Enraf--Nonius CAD-4'
_diffrn_measurement_method \w/2\q
_diffrn_radiation_monochromator graphite
_diffrn_radiation_source 'fine-focus sealed tube'
_diffrn_radiation_type CuK\a
_diffrn_radiation_wavelength 1.54180
_diffrn_reflns_av_R_equivalents 0.0260
_diffrn_reflns_av_sigmaI/netI 0.0210
_diffrn_reflns_limit_h_max 3
_diffrn_reflns_limit_h_min -9
_diffrn_reflns_limit_k_max 11
_diffrn_reflns_limit_k_min -11
_diffrn_reflns_limit_l_max 11
_diffrn_reflns_limit_l_min -11
_diffrn_reflns_number 3081
_diffrn_reflns_theta_full 66.93
_diffrn_reflns_theta_max 66.93
_diffrn_reflns_theta_min 4.96
_diffrn_standards_decay_% 1.0
_diffrn_standards_interval_time 120
_diffrn_standards_number 3
_exptl_absorpt_coefficient_mu 4.226
_exptl_absorpt_correction_type none
_exptl_crystal_colour colourless
_exptl_crystal_density_diffrn 1.541
_exptl_crystal_density_method 'not measured'
_exptl_crystal_description prism
_exptl_crystal_F_000 304
_exptl_crystal_size_max 0.55
_exptl_crystal_size_mid 0.50
_exptl_crystal_size_min 0.45
_refine_diff_density_max 0.678
_refine_diff_density_min -0.656
_refine_ls_extinction_coef 0.034(3)
_refine_ls_extinction_expression Fc^*^=kFc[1+0.001xFc^2^\l^3^/sin(2\q)]^-1/4^
_refine_ls_extinction_method 'SHELXL97 (Sheldrick, 2008)'
_refine_ls_goodness_of_fit_ref 1.193
_refine_ls_hydrogen_treatment mixed
_refine_ls_matrix_type full
_refine_ls_number_parameters 176
_refine_ls_number_reflns 2210
_refine_ls_number_restraints 1
_refine_ls_restrained_S_all 1.193
_refine_ls_R_factor_all 0.0564
_refine_ls_R_factor_gt 0.0551
_refine_ls_shift/su_max 0.004
_refine_ls_shift/su_mean 0.001
_refine_ls_structure_factor_coef Fsqd
_refine_ls_weighting_details 'calc w=1/[\s^2^(Fo^2^)+(0.0828P)^2^+0.4350P] where P=(Fo^2^+2Fc^2^)/3'
_refine_ls_weighting_scheme calc
_refine_ls_wR_factor_gt 0.1464
_refine_ls_wR_factor_ref 0.1474
_reflns_number_gt 2119
_reflns_number_total 2210
_reflns_threshold_expression I>2sigma(I)
_cod_data_source_file ng2736.cif
_cod_data_source_block I
_cod_original_cell_volume 637.52(11)
_cod_database_code 2225668
_cod_database_fobs_code 2225668

loop_
_symmetry_equiv_pos_as_xyz
'x, y, z'
'-x, -y, -z'

loop_
_atom_site_type_symbol
_atom_site_label
_atom_site_fract_x
_atom_site_fract_y
_atom_site_fract_z
_atom_site_U_iso_or_equiv
_atom_site_adp_type
_atom_site_calc_flag
_atom_site_refinement_flags
_atom_site_occupancy
_atom_site_disorder_assembly
_atom_site_disorder_group
Cl Cl1 0.26198(12) 0.56179(10) 0.59662(10) 0.0624(4) Uani d . 1 . .
S S1 -0.08065(8) 0.36244(7) 0.76022(7) 0.0312(3) Uani d . 1 . .
O O1 -0.2217(3) 0.2758(3) 0.8694(2) 0.0481(6) Uani d . 1 . .
O O2 -0.1288(3) 0.5111(2) 0.6906(2) 0.0433(5) Uani d . 1 . .
O O3 0.0626(3) 0.0405(2) 0.7472(3) 0.0534(6) Uani d . 1 . .
N N1 0.0429(3) 0.2791(2) 0.6135(2) 0.0332(5) Uani d D 1 . .
H H1N 0.078(4) 0.334(3) 0.5232(19) 0.040 Uiso d D 1 . .
C C1 0.0729(3) 0.3602(3) 0.8476(3) 0.0298(6) Uani d . 1 . .
C C2 0.2197(4) 0.4454(3) 0.7766(3) 0.0360(6) Uani d . 1 . .
C C3 0.3387(4) 0.4351(4) 0.8484(4) 0.0462(8) Uani d . 1 . .
H H3 0.4368 0.4915 0.8012 0.055 Uiso calc R 1 . .
C C4 0.3125(5) 0.3420(4) 0.9892(4) 0.0496(8) Uani d . 1 . .
H H4 0.3929 0.3360 1.0374 0.059 Uiso calc R 1 . .
C C5 0.1694(5) 0.2573(4) 1.0606(4) 0.0481(8) Uani d . 1 . .
H H5 0.1529 0.1947 1.1566 0.058 Uiso calc R 1 . .
C C6 0.0499(4) 0.2655(3) 0.9892(3) 0.0376(6) Uani d . 1 . .
H H6 -0.0463 0.2072 1.0366 0.045 Uiso calc R 1 . .
C C7 0.1137(3) 0.1292(3) 0.6266(3) 0.0323(6) Uani d . 1 . .
C C8 0.2554(4) 0.0906(3) 0.4809(3) 0.0319(6) Uani d . 1 . .
C C9 0.2557(4) -0.0427(3) 0.4419(4) 0.0482(8) Uani d . 1 . .
H H9 0.1671 -0.1059 0.5059 0.058 Uiso calc R 1 . .
C C10 0.3871(6) -0.0808(4) 0.3085(5) 0.0642(11) Uani d . 1 . .
H H10 0.3846 -0.1683 0.2804 0.077 Uiso calc R 1 . .
C C11 0.5221(5) 0.0087(5) 0.2163(4) 0.0620(10) Uani d . 1 . .
H H11 0.6115 -0.0189 0.1267 0.074 Uiso calc R 1 . .
C C12 0.5257(5) 0.1395(4) 0.2561(4) 0.0531(8) Uani d . 1 . .
H H12 0.6191 0.1990 0.1946 0.064 Uiso calc R 1 . .
C C13 0.3913(4) 0.1818(3) 0.3865(3) 0.0392(7) Uani d . 1 . .
H H13 0.3915 0.2718 0.4115 0.047 Uiso calc R 1 . .

loop_
_atom_site_aniso_label
_atom_site_aniso_U_11
_atom_site_aniso_U_22
_atom_site_aniso_U_33
_atom_site_aniso_U_12
_atom_site_aniso_U_13
_atom_site_aniso_U_23
Cl1 0.0634(6) 0.0577(6) 0.0523(6) -0.0258(4) -0.0168(4) 0.0179(4)
S1 0.0286(4) 0.0371(4) 0.0234(4) 0.0013(3) -0.0053(3) -0.0100(3)
O1 0.0312(10) 0.0708(15) 0.0354(11) -0.0156(10) -0.0013(8) -0.0106(10)
O2 0.0486(12) 0.0441(12) 0.0323(11) 0.0134(9) -0.0150(9) -0.0146(9)
O3 0.0594(14) 0.0387(11) 0.0407(12) -0.0054(10) -0.0056(10) 0.0050(9)
N1 0.0396(12) 0.0302(11) 0.0245(11) -0.0018(9) -0.0072(9) -0.0068(9)
C1 0.0296(12) 0.0297(12) 0.0261(13) 0.0024(10) -0.0059(10) -0.0111(10)
C2 0.0374(14) 0.0289(13) 0.0370(15) -0.0027(10) -0.0089(11) -0.0083(11)
C3 0.0424(16) 0.0448(17) 0.057(2) -0.0060(13) -0.0188(14) -0.0184(15)
C4 0.0502(17) 0.0561(19) 0.054(2) 0.0074(14) -0.0298(15) -0.0235(16)
C5 0.0548(18) 0.0550(19) 0.0315(15) 0.0070(15) -0.0191(14) -0.0094(14)
C6 0.0384(14) 0.0398(15) 0.0276(14) 0.0008(11) -0.0078(11) -0.0067(11)
C7 0.0353(13) 0.0280(12) 0.0329(14) -0.0057(10) -0.0124(11) -0.0038(11)
C8 0.0364(13) 0.0259(12) 0.0342(14) 0.0032(10) -0.0161(11) -0.0080(10)
C9 0.0505(17) 0.0339(15) 0.066(2) 0.0019(13) -0.0237(16) -0.0228(15)
C10 0.070(2) 0.058(2) 0.081(3) 0.0185(18) -0.036(2) -0.048(2)
C11 0.055(2) 0.077(3) 0.049(2) 0.0274(19) -0.0176(16) -0.0360(19)
C12 0.0424(17) 0.059(2) 0.0432(18) 0.0059(14) -0.0068(14) -0.0106(15)
C13 0.0391(14) 0.0345(14) 0.0386(16) -0.0012(11) -0.0093(12) -0.0095(12)

loop_
_atom_type_symbol
_atom_type_description
_atom_type_scat_dispersion_real
_atom_type_scat_dispersion_imag
_atom_type_scat_source
C C 0.0181 0.0091 'International Tables Vol C Tables 4.2.6.8 and 6.1.1.4'
H H 0.0000 0.0000 'International Tables Vol C Tables 4.2.6.8 and 6.1.1.4'
Cl Cl 0.3639 0.7018 'International Tables Vol C Tables 4.2.6.8 and 6.1.1.4'
N N 0.0311 0.0180 'International Tables Vol C Tables 4.2.6.8 and 6.1.1.4'
O O 0.0492 0.0322 'International Tables Vol C Tables 4.2.6.8 and 6.1.1.4'
S S 0.3331 0.5567 'International Tables Vol C Tables 4.2.6.8 and 6.1.1.4'

loop_
_geom_angle_atom_site_label_1
_geom_angle_atom_site_label_2
_geom_angle_atom_site_label_3
_geom_angle_site_symmetry_1
_geom_angle_site_symmetry_3
_geom_angle
_geom_angle_publ_flag
O1 S1 O2 . . 118.68(13) ?
O1 S1 N1 . . 110.43(12) ?
O2 S1 N1 . . 104.55(11) ?
O1 S1 C1 . . 107.69(13) ?
O2 S1 C1 . . 110.95(12) ?
N1 S1 C1 . . 103.50(12) ?
C7 N1 S1 . . 124.95(19) ?
C7 N1 H1N . . 117(2) ?
S1 N1 H1N . . 118(2) ?
C6 C1 C2 . . 119.2(3) ?
C6 C1 S1 . . 118.1(2) ?
C2 C1 S1 . . 122.6(2) ?
C3 C2 C1 . . 119.9(3) ?
C3 C2 Cl1 . . 118.0(2) ?
C1 C2 Cl1 . . 122.0(2) ?
C4 C3 C2 . . 119.9(3) ?
C4 C3 H3 . . 120.0 ?
C2 C3 H3 . . 120.0 ?
C3 C4 C5 . . 121.0(3) ?
C3 C4 H4 . . 119.5 ?
C5 C4 H4 . . 119.5 ?
C4 C5 C6 . . 119.7(3) ?
C4 C5 H5 . . 120.2 ?
C6 C5 H5 . . 120.2 ?
C1 C6 C5 . . 120.2(3) ?
C1 C6 H6 . . 119.9 ?
C5 C6 H6 . . 119.9 ?
O3 C7 N1 . . 121.8(3) ?
O3 C7 C8 . . 124.1(2) ?
N1 C7 C8 . . 114.1(2) ?
C13 C8 C9 . . 119.5(3) ?
C13 C8 C7 . . 121.4(2) ?
C9 C8 C7 . . 119.0(3) ?
C10 C9 C8 . . 119.7(3) ?
C10 C9 H9 . . 120.2 ?
C8 C9 H9 . . 120.2 ?
C11 C10 C9 . . 120.7(3) ?
C11 C10 H10 . . 119.7 ?
C9 C10 H10 . . 119.7 ?
C10 C11 C12 . . 120.1(3) ?
C10 C11 H11 . . 120.0 ?
C12 C11 H11 . . 120.0 ?
C13 C12 C11 . . 119.9(3) ?
C13 C12 H12 . . 120.0 ?
C11 C12 H12 . . 120.0 ?
C12 C13 C8 . . 120.1(3) ?
C12 C13 H13 . . 120.0 ?
C8 C13 H13 . . 120.0 ?

loop_
_geom_bond_atom_site_label_1
_geom_bond_atom_site_label_2
_geom_bond_site_symmetry_2
_geom_bond_distance
_geom_bond_publ_flag
Cl1 C2 . 1.730(3) ?
S1 O1 . 1.421(2) ?
S1 O2 . 1.423(2) ?
S1 N1 . 1.644(2) ?
S1 C1 . 1.762(3) ?
O3 C7 . 1.206(3) ?
N1 C7 . 1.388(3) ?
N1 H1N . 0.853(10) ?
C1 C6 . 1.382(4) ?
C1 C2 . 1.398(4) ?
C2 C3 . 1.378(4) ?
C3 C4 . 1.367(5) ?
C3 H3 . 0.9300 ?
C4 C5 . 1.371(5) ?
C4 H4 . 0.9300 ?
C5 C6 . 1.382(4) ?
C5 H5 . 0.9300 ?
C6 H6 . 0.9300 ?
C7 C8 . 1.482(4) ?
C8 C13 . 1.387(4) ?
C8 C9 . 1.387(4) ?
C9 C10 . 1.370(5) ?
C9 H9 . 0.9300 ?
C10 C11 . 1.369(6) ?
C10 H10 . 0.9300 ?
C11 C12 . 1.378(5) ?
C11 H11 . 0.9300 ?
C12 C13 . 1.373(4) ?
C12 H12 . 0.9300 ?
C13 H13 . 0.9300 ?

loop_
_geom_hbond_atom_site_label_D
_geom_hbond_atom_site_label_H
_geom_hbond_atom_site_label_A
_geom_hbond_site_symmetry_A
_geom_hbond_distance_DH
_geom_hbond_distance_HA
_geom_hbond_distance_DA
_geom_hbond_angle_DHA
N1 H1N O2 2_566 0.853(10) 2.121(12) 2.968(3) 172(3)

loop_
_geom_torsion_atom_site_label_1
_geom_torsion_atom_site_label_2
_geom_torsion_atom_site_label_3
_geom_torsion_atom_site_label_4
_geom_torsion_site_symmetry_1
_geom_torsion_site_symmetry_2
_geom_torsion_site_symmetry_3
_geom_torsion_site_symmetry_4
_geom_torsion
_geom_torsion_publ_flag
O1 S1 N1 C7 . . . . -48.3(3) ?
O2 S1 N1 C7 . . . . -177.1(2) ?
C1 S1 N1 C7 . . . . 66.7(2) ?
O1 S1 C1 C6 . . . . 8.2(2) ?
O2 S1 C1 C6 . . . . 139.7(2) ?
N1 S1 C1 C6 . . . . -108.7(2) ?
O1 S1 C1 C2 . . . . -174.3(2) ?
O2 S1 C1 C2 . . . . -42.9(2) ?
N1 S1 C1 C2 . . . . 68.7(2) ?
C6 C1 C2 C3 . . . . -0.4(4) ?
S1 C1 C2 C3 . . . . -177.8(2) ?
C6 C1 C2 Cl1 . . . . 177.9(2) ?
S1 C1 C2 Cl1 . . . . 0.4(3) ?
C1 C2 C3 C4 . . . . -0.3(4) ?
Cl1 C2 C3 C4 . . . . -178.6(2) ?
C2 C3 C4 C5 . . . . 0.4(5) ?
C3 C4 C5 C6 . . . . 0.2(5) ?
C2 C1 C6 C5 . . . . 1.0(4) ?
S1 C1 C6 C5 . . . . 178.5(2) ?
C4 C5 C6 C1 . . . . -0.9(4) ?
S1 N1 C7 O3 . . . . 13.9(4) ?
S1 N1 C7 C8 . . . . -165.87(18) ?
O3 C7 C8 C13 . . . . -136.3(3) ?
N1 C7 C8 C13 . . . . 43.5(3) ?
O3 C7 C8 C9 . . . . 41.1(4) ?
N1 C7 C8 C9 . . . . -139.2(3) ?
C13 C8 C9 C10 . . . . -1.8(5) ?
C7 C8 C9 C10 . . . . -179.2(3) ?
C8 C9 C10 C11 . . . . 2.4(5) ?
C9 C10 C11 C12 . . . . -0.8(6) ?
C10 C11 C12 C13 . . . . -1.5(5) ?
C11 C12 C13 C8 . . . . 2.1(5) ?
C9 C8 C13 C12 . . . . -0.5(4) ?
C7 C8 C13 C12 . . . . 176.9(3) ?

loop_
_cod_related_entry_id
_cod_related_entry_database
_cod_related_entry_code
1 ChemSpider 8601805
